data_7103274
loop_
_publ_author_name
'Gadzikwa, Tendai'
'Zeng, Bi-Shun'
'Hupp, Joseph T'
'Nguyen, Sonbinh T'

_publ_section_title
;
 Ligand-elaboration as a strategy for engendering structural diversity
 in porous metal-organic framework compounds.
;
_journal_issue 31
_journal_name_full 'Chemical communications (Cambridge, England)'
_journal_page_first 3672
_journal_page_last 3674
_journal_paper_doi 10.1039/b714160b
_journal_year 2008
_chemical_formula_sum 'C126 H60 Br12 N6 O24 Zn6'
_chemical_formula_weight 3392.94
_chemical_name_common CompoundD
_chemical_name_systematic
;
?
;
_space_group_IT_number 4
_symmetry_cell_setting monoclinic
_symmetry_space_group_name_Hall 'P 2yb'
_symmetry_space_group_name_H-M 'P 1 21 1'
_atom_sites_solution_hydrogens geom
_atom_sites_solution_primary direct
_atom_sites_solution_secondary difmap
_audit_creation_method SHELXL-97
_cell_angle_alpha 90.00
_cell_angle_beta 93.5600(10)
_cell_angle_gamma 90.00
_cell_formula_units_Z 2
_cell_length_a 14.0828(9)
_cell_length_b 28.2518(18)
_cell_length_c 21.4518(14)
_cell_measurement_reflns_used 7377
_cell_measurement_temperature 153(2)
_cell_measurement_theta_max 28.46
_cell_measurement_theta_min 2.22
_cell_volume 8518.4(9)
_computing_cell_refinement 'Bruker SMART'
_computing_data_collection 'Bruker SMART'
_computing_data_reduction 'Bruker SAINT'
_computing_molecular_graphics 'Bruker SHELXTL'
_computing_publication_material 'Bruker SHELXTL'
_computing_structure_refinement 'SHELXL-97 (Sheldrick, 1997)'
_computing_structure_solution 'SHELXS-97 (Sheldrick, 1990)'
_diffrn_ambient_temperature 153(2)
_diffrn_measured_fraction_theta_full 0.916
_diffrn_measured_fraction_theta_max 0.916
_diffrn_measurement_device_type 'CCD area detector'
_diffrn_measurement_method 'phi and omega scans'
_diffrn_radiation_monochromator graphite
_diffrn_radiation_source 'fine-focus sealed tube'
_diffrn_radiation_type MoK\a
_diffrn_radiation_wavelength 0.71073
_diffrn_reflns_av_R_equivalents 0.0660
_diffrn_reflns_av_sigmaI/netI 0.1025
_diffrn_reflns_limit_h_max 18
_diffrn_reflns_limit_h_min -19
_diffrn_reflns_limit_k_max 37
_diffrn_reflns_limit_k_min -36
_diffrn_reflns_limit_l_max 29
_diffrn_reflns_limit_l_min -28
_diffrn_reflns_number 80578
_diffrn_reflns_theta_full 28.99
_diffrn_reflns_theta_max 28.99
_diffrn_reflns_theta_min 1.19
_exptl_absorpt_coefficient_mu 3.699
_exptl_absorpt_correction_T_max 0.6164
_exptl_absorpt_correction_T_min 0.2513
_exptl_absorpt_correction_type integration
_exptl_absorpt_process_details 'XPREP in SHELXTL (Sheldrick, 2000)'
_exptl_crystal_colour yellow
_exptl_crystal_density_diffrn 1.323
_exptl_crystal_density_meas ?
_exptl_crystal_density_method .
_exptl_crystal_description columnar
_exptl_crystal_F_000 3300
_exptl_crystal_size_max 0.136
_exptl_crystal_size_mid 0.053
_exptl_crystal_size_min 0.037
_platon_squeeze_details ' ?'
_refine_diff_density_max 5.481
_refine_diff_density_min -2.042
_refine_diff_density_rms 0.167
_refine_ls_abs_structure_details 'Flack H D (1983), Acta Cryst. A39, 876-881'
_refine_ls_abs_structure_Flack 0.176(9)
_refine_ls_extinction_method none
_refine_ls_goodness_of_fit_ref 0.913
_refine_ls_hydrogen_treatment constr
_refine_ls_matrix_type full
_refine_ls_number_parameters 1565
_refine_ls_number_reflns 38211
_refine_ls_number_restraints 3
_refine_ls_restrained_S_all 0.913
_refine_ls_R_factor_all 0.0987
_refine_ls_R_factor_gt 0.0656
_refine_ls_shift/su_max 0.001
_refine_ls_shift/su_mean 0.000
_refine_ls_structure_factor_coef Fsqd
_refine_ls_weighting_details 'calc w=1/[\s^2^(Fo^2^)+(0.1035P)^2^+0.0000P] where P=(Fo^2^+2Fc^2^)/3'
_refine_ls_weighting_scheme calc
_refine_ls_wR_factor_gt 0.1673
_refine_ls_wR_factor_ref 0.1792
_reflns_number_gt 22525
_reflns_number_total 38211
_reflns_threshold_expression >2sigma(I)
_cod_data_source_file b714160b.txt
_cod_data_source_block CompoundD
_cod_depositor_comments
;
The following automatic conversions were performed:
'_symmetry_cell_setting' value 'Monoclinic' changed to 'monoclinic'
according to '/home/saulius/struct/CIF-dictionaries/cif_core.dic'
dictionary named 'cif_core.dic' version 2.4.1 from 2010-06-29.

Automatic conversion script
Id: cif_fix_enum 1527 2010-12-29 10:47:43Z saulius 
;
_cod_original_sg_symbol_H-M P2(1)
_cod_database_code 7103274

loop_
_symmetry_equiv_pos_as_xyz
'x, y, z'
'-x, y+1/2, -z'

loop_
_atom_site_label
_atom_site_type_symbol
_atom_site_fract_x
_atom_site_fract_y
_atom_site_fract_z
_atom_site_U_iso_or_equiv
_atom_site_adp_type
_atom_site_occupancy
_atom_site_symmetry_multiplicity
_atom_site_calc_flag
_atom_site_refinement_flags
_atom_site_disorder_assembly
_atom_site_disorder_group
Br1 Br -0.20603(6) 0.48588(3) 0.41373(5) 0.0413(3) Uani 1 1 d . . .
Br2 Br -0.20835(7) 0.36988(4) 0.51811(6) 0.0652(4) Uani 1 1 d . . .
Br3 Br 0.20991(6) 0.48732(4) 0.07944(6) 0.0630(4) Uani 1 1 d . . .
Br4 Br 0.20497(6) 0.36691(3) -0.01405(4) 0.0300(2) Uani 1 1 d . . .
Br5 Br 0.90353(8) 0.33211(6) 1.10764(8) 0.0994(6) Uani 1 1 d . . .
Br6 Br 0.50127(7) 0.20802(5) 1.16053(7) 0.0821(5) Uani 1 1 d . . .
Br7 Br 0.48700(6) 0.33894(4) 0.64070(5) 0.0449(3) Uani 1 1 d . . .
Br8 Br 0.48154(6) 0.20481(4) 0.57568(5) 0.0453(3) Uani 1 1 d . . .
Br9 Br 0.50148(6) 0.85108(4) 1.12121(5) 0.0496(3) Uani 1 1 d . . .
Br10 Br 0.48688(7) 0.72450(5) 1.03889(7) 0.0749(5) Uani 1 1 d . . .
Br11 Br 0.46688(13) 0.81103(9) 0.54778(13) 0.1565(11) Uani 1 1 d . . .
Br12 Br 0.51179(9) 0.67973(4) 0.61208(6) 0.0655(4) Uani 1 1 d . . .
C3 C 1.3935(7) 0.4838(4) 0.9132(6) 0.066(4) Uani 1 1 d . A .
H3 H 1.4300 0.4620 0.9384 0.079 Uiso 1 1 calc R . .
C4 C 1.2969(7) 0.4808(5) 0.9167(8) 0.089(5) Uani 1 1 d . A .
H4 H 1.2691 0.4583 0.9429 0.106 Uiso 1 1 calc R . .
C5 C 1.2435(5) 0.5109(3) 0.8814(4) 0.0266(19) Uani 1 1 d . . .
C6 C 1.1361(5) 0.5100(4) 0.8806(4) 0.032(2) Uani 1 1 d . A .
C7 C 1.0916(6) 0.5460(3) 0.9178(4) 0.037(2) Uani 1 1 d . . .
H7 H 1.1287 0.5689 0.9406 0.045 Uiso 1 1 calc R A .
C8 C 1.0851(6) 0.4806(3) 0.8471(4) 0.032(2) Uani 1 1 d . . .
H8 H 1.1139 0.4579 0.8216 0.039 Uiso 1 1 calc R A .
C9 C 0.9851(6) 0.4829(3) 0.8494(4) 0.033(2) Uani 1 1 d . A .
H9 H 0.9478 0.4605 0.8258 0.039 Uiso 1 1 calc R . .
C10 C 0.9942(6) 0.5457(3) 0.9186(4) 0.031(2) Uani 1 1 d . A .
H10 H 0.9640 0.5675 0.9448 0.038 Uiso 1 1 calc R . .
C11 C -0.0055(5) 0.2572(3) -0.1680(4) 0.0135(16) Uani 1 1 d . . .
C12 C 0.6883(5) 0.4507(3) 0.9683(4) 0.0188(17) Uani 1 1 d . A .
C13 C 0.6919(5) 0.4093(3) 1.0141(4) 0.0207(18) Uani 1 1 d . . .
C14 C 0.6056(6) 0.3889(3) 1.0281(4) 0.032(2) Uani 1 1 d . . .
H14 H 0.5464 0.4024 1.0136 0.038 Uiso 1 1 calc R . .
C15 C 0.7769(6) 0.3944(3) 1.0399(4) 0.027(2) Uani 1 1 d . . .
H15 H 0.8333 0.4113 1.0323 0.032 Uiso 1 1 calc R . .
C16 C 0.7808(6) 0.3557(3) 1.0762(5) 0.039(2) Uani 1 1 d . . .
C17 C 0.6098(6) 0.3482(3) 1.0638(4) 0.030(2) Uani 1 1 d . . .
H17 H 0.5533 0.3312 1.0709 0.037 Uiso 1 1 calc R . .
C18 C 0.6983(5) 0.3320(3) 1.0894(4) 0.029(2) Uani 1 1 d . . .
C19 C 0.6998(7) 0.2892(4) 1.1297(5) 0.044(3) Uani 1 1 d . . .
C20 C 0.6988(7) 0.2521(3) 1.1567(5) 0.044(3) Uani 1 1 d . . .
C21 C 0.6999(6) 0.2099(4) 1.1931(5) 0.038(2) Uani 1 1 d . . .
C22 C 0.7813(7) 0.1919(4) 1.2234(5) 0.051(3) Uani 1 1 d . . .
H22 H 0.8397 0.2083 1.2199 0.061 Uiso 1 1 calc R . .
C23 C 0.6143(7) 0.1846(3) 1.1981(5) 0.042(3) Uani 1 1 d . . .
C24 C 0.7813(6) 0.1511(3) 1.2586(4) 0.028(2) Uani 1 1 d . . .
H24 H 0.8392 0.1393 1.2777 0.033 Uiso 1 1 calc R . .
C25 C 0.6113(6) 0.1445(3) 1.2352(4) 0.030(2) Uani 1 1 d . . .
H25 H 0.5527 0.1287 1.2400 0.035 Uiso 1 1 calc R . .
C26 C 0.6967(6) 0.1273(3) 1.2660(4) 0.0205(18) Uani 1 1 d . . .
C27 C 0.6945(5) 0.0848(3) 1.3042(4) 0.0177(17) Uani 1 1 d . . .
C28 C 0.6907(6) 0.4477(3) 0.8019(4) 0.0189(17) Uani 1 1 d . A .
C29 C 0.6889(5) 0.4057(3) 0.7574(4) 0.0175(17) Uani 1 1 d . . .
C30 C 0.6074(6) 0.3944(3) 0.7234(4) 0.0229(19) Uani 1 1 d . . .
H30 H 0.5527 0.4138 0.7257 0.028 Uiso 1 1 calc R . .
C31 C 0.7688(6) 0.3778(3) 0.7519(4) 0.0215(18) Uani 1 1 d . . .
H31 H 0.8266 0.3865 0.7741 0.026 Uiso 1 1 calc R . .
C32 C 0.7673(5) 0.3385(3) 0.7159(4) 0.0230(18) Uani 1 1 d . . .
H32 H 0.8224 0.3193 0.7143 0.028 Uiso 1 1 calc R . .
C33 C 0.6039(5) 0.3544(3) 0.6853(4) 0.026(2) Uani 1 1 d . . .
C34 C 0.6826(5) 0.3264(3) 0.6805(4) 0.0228(19) Uani 1 1 d . . .
C35 C 0.6798(6) 0.2838(3) 0.6423(4) 0.028(2) Uani 1 1 d . . .
C36 C 0.6810(6) 0.2481(3) 0.6136(4) 0.0229(18) Uani 1 1 d . . .
C37 C 0.6841(5) 0.2051(3) 0.5788(4) 0.0172(16) Uani 1 1 d . . .
C38 C 0.6003(6) 0.1800(3) 0.5562(4) 0.029(2) Uani 1 1 d . . .
C39 C 0.7746(5) 0.1863(3) 0.5660(4) 0.0209(17) Uani 1 1 d . . .
H39 H 0.8312 0.2017 0.5816 0.025 Uiso 1 1 calc R . .
C40 C 0.7796(5) 0.1453(3) 0.5304(4) 0.0201(18) Uani 1 1 d . . .
H40 H 0.8397 0.1328 0.5211 0.024 Uiso 1 1 calc R . .
C41 C 0.6052(6) 0.1401(3) 0.5231(4) 0.0238(19) Uani 1 1 d . . .
H41 H 0.5484 0.1240 0.5098 0.029 Uiso 1 1 calc R . .
C42 C 0.6938(5) 0.1218(3) 0.5077(4) 0.0190(17) Uani 1 1 d . . .
C43 C 0.6977(5) 0.0791(3) 0.4659(4) 0.0150(16) Uani 1 1 d . . .
C44 C 0.6949(6) 0.9505(3) 1.2978(4) 0.0195(18) Uani 1 1 d . . .
C45 C 0.6933(5) 0.9096(2) 1.2528(3) 0.0129(15) Uani 1 1 d . . .
C46 C 0.6157(5) 0.9007(3) 1.2122(4) 0.0209(18) Uani 1 1 d . . .
H46 H 0.5646 0.9227 1.2097 0.025 Uiso 1 1 calc R . .
C47 C 0.7705(6) 0.8799(3) 1.2532(4) 0.0248(19) Uani 1 1 d . . .
H47 H 0.8261 0.8870 1.2788 0.030 Uiso 1 1 calc R . .
C48 C 0.7677(5) 0.8389(3) 1.2159(3) 0.0170(16) Uani 1 1 d . . .
H48 H 0.8202 0.8178 1.2180 0.020 Uiso 1 1 calc R . .
C49 C 0.6103(5) 0.8619(3) 1.1761(4) 0.0167(17) Uani 1 1 d . . .
C50 C 0.6877(5) 0.8290(3) 1.1754(4) 0.0216(18) Uani 1 1 d . . .
C51 C 0.6831(5) 0.7876(3) 1.1384(4) 0.0200(17) Uani 1 1 d . . .
C52 C 0.6813(5) 0.7535(3) 1.1070(4) 0.0229(18) Uani 1 1 d D . .
C53 C 0.6844(5) 0.7118(3) 1.0693(3) 0.0197(17) Uiso 1 1 d D . .
C54 C 0.6064(6) 0.6925(3) 1.0356(4) 0.035(2) Uani 1 1 d D . .
C55 C 0.7720(5) 0.6880(3) 1.0654(4) 0.0207(17) Uani 1 1 d D . .
H55 H 0.8285 0.6999 1.0864 0.025 Uiso 1 1 calc R . .
C56 C 0.7736(5) 0.6458(3) 1.0291(4) 0.0217(18) Uani 1 1 d . . .
H56 H 0.8319 0.6290 1.0281 0.026 Uiso 1 1 calc R . .
C57 C 0.6086(6) 0.6523(3) 1.0000(4) 0.029(2) Uani 1 1 d . . .
H57 H 0.5525 0.6408 0.9783 0.035 Uiso 1 1 calc R . .
C58 C 0.6970(5) 0.6283(3) 0.9962(4) 0.0180(17) Uani 1 1 d . . .
C59 C 0.6991(5) 0.5840(3) 0.9603(4) 0.0156(16) Uani 1 1 d . A .
C60 C 0.6860(6) 0.9480(3) 0.4639(4) 0.0226(19) Uani 1 1 d . . .
C61 C 0.6825(6) 0.9083(3) 0.5108(4) 0.0236(19) Uani 1 1 d . . .
C62 C 0.5955(6) 0.8840(3) 0.5174(5) 0.035(2) Uani 1 1 d . . .
H62 H 0.5402 0.8933 0.4928 0.042 Uiso 1 1 calc R . .
C63 C 0.7611(6) 0.8928(3) 0.5475(4) 0.035(2) Uani 1 1 d . . .
H63 H 0.8206 0.9080 0.5436 0.042 Uiso 1 1 calc R . .
C64 C 0.7556(7) 0.8571(3) 0.5884(5) 0.041(3) Uani 1 1 d . . .
H64 H 0.8093 0.8486 0.6150 0.050 Uiso 1 1 calc R . .
C65 C 0.5905(7) 0.8481(3) 0.5576(5) 0.047(3) Uani 1 1 d . . .
C66 C 0.6666(7) 0.8316(3) 0.5913(4) 0.033(2) Uani 1 1 d . . .
C67 C 0.6662(7) 0.7901(3) 0.6319(5) 0.039(2) Uani 1 1 d . . .
C68 C 0.6614(6) 0.7545(3) 0.6618(5) 0.035(2) Uani 1 1 d . . .
C69 C 0.6647(6) 0.7118(3) 0.6956(4) 0.033(2) Uani 1 1 d . . .
C70 C 0.6020(7) 0.6735(4) 0.6796(5) 0.042(3) Uani 1 1 d . . .
C71 C 0.7304(7) 0.7044(4) 0.7468(5) 0.050(3) Uani 1 1 d . . .
H71 H 0.7713 0.7296 0.7604 0.060 Uiso 1 1 calc R . .
C72 C 0.7371(7) 0.6611(3) 0.7784(5) 0.043(3) Uani 1 1 d . . .
H72 H 0.7853 0.6565 0.8109 0.051 Uiso 1 1 calc R . .
C73 C 0.6078(6) 0.6314(3) 0.7128(4) 0.030(2) Uani 1 1 d . . .
H73 H 0.5653 0.6064 0.7011 0.035 Uiso 1 1 calc R . .
C74 C 0.6735(5) 0.6248(3) 0.7625(4) 0.0199(18) Uani 1 1 d . . .
C75 C 0.6765(5) 0.5807(3) 0.8001(4) 0.0175(17) Uani 1 1 d . A .
C76 C 1.4054(7) 0.0310(4) 1.4314(5) 0.052(3) Uani 1 1 d . . .
H76 H 1.4459 0.0393 1.4667 0.062 Uiso 1 1 calc R . .
C77 C 1.3877(5) 0.0089(3) 1.3278(4) 0.0239(18) Uani 1 1 d . . .
H77 H 1.4153 0.0019 1.2895 0.029 Uiso 1 1 calc R . .
C78 C 1.2913(5) 0.0095(3) 1.3296(4) 0.0261(19) Uani 1 1 d . . .
H78 H 1.2528 0.0048 1.2921 0.031 Uiso 1 1 calc R . .
C79 C 1.3064(6) 0.0326(4) 1.4355(5) 0.052(3) Uani 1 1 d . . .
H79 H 1.2793 0.0443 1.4719 0.063 Uiso 1 1 calc R . .
C80 C 1.2490(5) 0.0167(3) 1.3845(4) 0.030(2) Uani 1 1 d D . .
C81 C 1.1417(5) 0.0147(3) 1.3868(3) 0.0199(17) Uiso 1 1 d D . .
C82 C 1.0902(5) -0.0175(3) 1.3528(4) 0.027(2) Uani 1 1 d D . .
H82 H 1.1211 -0.0398 1.3279 0.033 Uiso 1 1 calc R . .
C83 C 1.0954(5) 0.0466(3) 1.4258(4) 0.0267(19) Uani 1 1 d D . .
H83 H 1.1304 0.0686 1.4516 0.032 Uiso 1 1 calc R . .
C84 C 0.9960(5) 0.0445(3) 1.4250(4) 0.0226(18) Uani 1 1 d . . .
H84 H 0.9640 0.0658 1.4507 0.027 Uiso 1 1 calc R . .
C85 C 0.9922(5) -0.0178(3) 1.3545(4) 0.0191(17) Uani 1 1 d . . .
H85 H 0.9565 -0.0406 1.3305 0.023 Uiso 1 1 calc R . .
C86 C 0.0158(5) 0.6224(3) 0.3287(4) 0.0199(18) Uani 1 1 d . . .
C87 C 0.0080(6) 0.5772(3) 0.3674(4) 0.0204(18) Uani 1 1 d . . .
C88 C -0.0804(5) 0.5567(3) 0.3744(4) 0.027(2) Uani 1 1 d . . .
H88 H -0.1364 0.5719 0.3575 0.032 Uiso 1 1 calc R . .
C89 C 0.0910(6) 0.5565(3) 0.3938(4) 0.025(2) Uani 1 1 d . . .
H89 H 0.1516 0.5705 0.3893 0.030 Uiso 1 1 calc R . .
C90 C -0.0873(6) 0.5136(3) 0.4064(4) 0.0239(19) Uani 1 1 d . . .
C91 C 0.0817(5) 0.5152(3) 0.4264(4) 0.025(2) Uani 1 1 d . . .
H91 H 0.1381 0.5003 0.4433 0.031 Uiso 1 1 calc R . .
C92 C -0.0029(5) 0.4941(3) 0.4363(4) 0.0250(19) Uani 1 1 d . . .
C93 C -0.0084(6) 0.4511(3) 0.4723(4) 0.030(2) Uani 1 1 d . . .
C94 C -0.0098(6) 0.4178(3) 0.5055(4) 0.0244(19) Uani 1 1 d . . .
C95 C -0.0097(6) 0.3781(3) 0.5444(4) 0.032(2) Uani 1 1 d . . .
C96 C -0.0913(6) 0.3530(3) 0.5555(4) 0.028(2) Uani 1 1 d . . .
C97 C 0.0769(6) 0.3629(3) 0.5746(4) 0.034(2) Uani 1 1 d . . .
H97 H 0.1335 0.3796 0.5670 0.041 Uiso 1 1 calc R . .
C98 C 0.0826(6) 0.3235(3) 0.6159(4) 0.028(2) Uani 1 1 d . . .
H98 H 0.1410 0.3150 0.6376 0.034 Uiso 1 1 calc R . .
C99 C -0.0869(6) 0.3109(3) 0.5945(4) 0.030(2) Uani 1 1 d . . .
H99 H -0.1428 0.2930 0.6000 0.036 Uiso 1 1 calc R . .
C100 C -0.0011(5) 0.2973(3) 0.6235(4) 0.0183(17) Uani 1 1 d . . .
C101 C 0.0007(5) 0.2561(3) 0.6687(4) 0.0171(17) Uani 1 1 d . . .
C102 C -0.0067(6) 0.6218(3) 0.1703(4) 0.0193(18) Uani 1 1 d . . .
C103 C -0.0016(6) 0.5780(3) 0.1315(4) 0.0208(18) Uani 1 1 d . . .
C104 C -0.0836(5) 0.5565(3) 0.1070(4) 0.0200(17) Uani 1 1 d . . .
H104 H -0.1440 0.5694 0.1147 0.024 Uiso 1 1 calc R . .
C105 C 0.0864(6) 0.5584(3) 0.1229(4) 0.034(2) Uani 1 1 d . . .
H105 H 0.1431 0.5729 0.1399 0.041 Uiso 1 1 calc R . .
C106 C 0.0900(6) 0.5162(3) 0.0881(5) 0.031(2) Uani 1 1 d . . .
C107 C -0.0777(5) 0.5166(3) 0.0714(4) 0.0218(18) Uani 1 1 d . . .
H107 H -0.1345 0.5029 0.0530 0.026 Uiso 1 1 calc R . .
C108 C 0.0064(5) 0.4960(3) 0.0616(4) 0.0223(18) Uani 1 1 d . . .
C109 C 0.0128(5) 0.4530(3) 0.0225(4) 0.0220(18) Uani 1 1 d . . .
C110 C 0.0136(5) 0.4206(3) -0.0103(4) 0.0216(18) Uani 1 1 d . . .
C111 C 0.0083(5) 0.3792(3) -0.0498(4) 0.0210(18) Uani 1 1 d . . .
C112 C -0.0788(5) 0.3675(3) -0.0823(4) 0.0221(18) Uani 1 1 d . . .
H112 H -0.1334 0.3868 -0.0791 0.027 Uiso 1 1 calc R . .
C113 C 0.0885(5) 0.3501(3) -0.0570(4) 0.0222(18) Uani 1 1 d . . .
C114 C 0.0859(5) 0.3114(3) -0.0944(4) 0.0189(17) Uani 1 1 d . . .
H114 H 0.1416 0.2931 -0.0992 0.023 Uiso 1 1 calc R . .
C115 C -0.0828(5) 0.3268(3) -0.1191(4) 0.0215(18) Uani 1 1 d . . .
H115 H -0.1420 0.3182 -0.1397 0.026 Uiso 1 1 calc R . .
C116 C -0.0043(5) 0.2985(3) -0.1271(4) 0.0181(17) Uani 1 1 d . . .
C117 C 0.2986(5) 0.7256(3) 0.2243(4) 0.0251(19) Uani 1 1 d . . .
H117 H 0.2622 0.7514 0.2075 0.030 Uiso 1 1 calc R . .
C118 C 0.3040(5) 0.6522(3) 0.2738(4) 0.0209(17) Uani 1 1 d . . .
H118 H 0.2718 0.6271 0.2929 0.025 Uiso 1 1 calc R . .
C119 C 0.3943(5) 0.7255(3) 0.2221(4) 0.0234(18) Uani 1 1 d . . .
H119 H 0.4238 0.7518 0.2035 0.028 Uiso 1 1 calc R . .
C120 C 0.4020(5) 0.6502(3) 0.2705(4) 0.029(2) Uani 1 1 d . . .
H120 H 0.4355 0.6227 0.2849 0.034 Uiso 1 1 calc R . .
C121 C 0.4526(5) 0.6883(3) 0.2463(3) 0.0161(16) Uani 1 1 d . . .
C122 C 0.5558(5) 0.6882(3) 0.2434(4) 0.0200(17) Uani 1 1 d . . .
C123 C 0.6089(5) 0.7253(3) 0.2696(4) 0.0246(19) Uani 1 1 d . . .
H123 H 0.5781 0.7515 0.2875 0.030 Uiso 1 1 calc R . .
C124 C 0.6059(5) 0.6503(3) 0.2189(4) 0.0258(19) Uani 1 1 d . . .
H124 H 0.5736 0.6232 0.2021 0.031 Uiso 1 1 calc R . .
C125 C 0.7018(5) 0.6536(3) 0.2202(4) 0.0220(18) Uani 1 1 d . . .
H125 H 0.7358 0.6284 0.2023 0.026 Uiso 1 1 calc R . .
C126 C 0.7053(5) 0.7239(3) 0.2696(4) 0.0163(16) Uani 1 1 d . . .
H126 H 0.7410 0.7491 0.2887 0.020 Uiso 1 1 calc R . .
C1A C 1.3830(9) 0.5269(5) 0.8326(7) 0.038(3) Uani 0.680(10) 1 d P A 1
H1A H 1.4119 0.5391 0.7971 0.045 Uiso 0.680(10) 1 calc PR A 1
C2A C 1.2887(8) 0.5261(5) 0.8309(6) 0.036(3) Uani 0.680(10) 1 d P A 1
H2A H 1.2527 0.5360 0.7943 0.044 Uiso 0.680(10) 1 calc PR A 1
C1B C 1.3899(18) 0.5532(12) 0.8679(15) 0.038(3) Uani 0.320(10) 1 d P A 2
H1B H 1.4220 0.5799 0.8526 0.045 Uiso 0.320(10) 1 calc PR A 2
C2B C 1.2932(17) 0.5565(12) 0.8769(13) 0.036(3) Uani 0.320(10) 1 d P A 2
H2B H 1.2615 0.5860 0.8799 0.044 Uiso 0.320(10) 1 calc PR A 2
N1 N 0.2551(4) 0.6887(2) 0.2504(3) 0.0135(13) Uani 1 1 d . . .
N2 N 0.7510(4) 0.6892(2) 0.2444(3) 0.0162(13) Uani 1 1 d . . .
N3 N 0.9395(4) 0.5149(2) 0.8828(3) 0.0184(14) Uani 1 1 d . . .
N4 N 1.4409(4) 0.5119(2) 0.8807(3) 0.0205(15) Uani 1 1 d . . .
N5 N 1.4440(4) 0.0180(2) 1.3781(3) 0.0194(15) Uani 1 1 d . . .
N6 N 0.9444(4) 0.0142(2) 1.3902(3) 0.0166(14) Uani 1 1 d . . .
O1 O 0.0939(4) 0.63560(18) 0.3132(3) 0.0236(13) Uani 1 1 d . . .
O2 O -0.0628(4) 0.6420(2) 0.3129(3) 0.0260(13) Uani 1 1 d . . .
O3 O 0.0802(4) 0.24501(18) 0.6944(3) 0.0219(13) Uani 1 1 d . . .
O4 O -0.0772(3) 0.23669(18) 0.6766(2) 0.0181(12) Uani 1 1 d . . .
O5 O 0.0704(4) 0.6427(2) 0.1845(3) 0.0242(13) Uani 1 1 d . . .
O6 O -0.0871(4) 0.63524(18) 0.1854(3) 0.0229(13) Uani 1 1 d . . .
O7 O 0.0703(4) 0.23572(17) -0.1773(3) 0.0211(13) Uani 1 1 d . . .
O8 O -0.0857(4) 0.24546(19) -0.1943(3) 0.0220(13) Uani 1 1 d . . .
O9 O 0.7690(4) 0.46543(18) 0.9507(3) 0.0213(12) Uani 1 1 d . . .
O10 O 0.6089(3) 0.46760(19) 0.9498(3) 0.0225(13) Uani 1 1 d . . .
O11 O 0.7716(4) 0.06441(19) 1.3228(3) 0.0233(13) Uani 1 1 d . . .
O12 O 0.6136(4) 0.0698(2) 1.3167(3) 0.0291(15) Uani 1 1 d . . .
O13 O 0.7710(4) 0.46256(19) 0.8210(3) 0.0230(13) Uani 1 1 d . . .
O14 O 0.6125(4) 0.46221(19) 0.8174(3) 0.0223(13) Uani 1 1 d . . .
O15 O 0.7800(4) 0.06588(18) 0.4532(2) 0.0199(12) Uani 1 1 d . . .
O16 O 0.6227(4) 0.05993(19) 0.4485(3) 0.0237(13) Uani 1 1 d . . .
O17 O 0.7728(4) 0.96173(19) 1.3242(3) 0.0221(12) Uani 1 1 d . . .
O18 O 0.6147(4) 0.96969(19) 1.3053(3) 0.0230(13) Uani 1 1 d . . .
O19 O 0.7810(3) 0.56698(18) 0.9523(3) 0.0191(12) Uani 1 1 d . . .
O20 O 0.6209(3) 0.56841(19) 0.9366(3) 0.0221(13) Uani 1 1 d . . .
O22 O 0.7663(4) 0.9648(2) 0.4570(3) 0.0233(13) Uani 1 1 d . . .
O23 O 0.6101(4) 0.9608(2) 0.4371(3) 0.0257(13) Uani 1 1 d . . .
O24 O 0.7551(3) 0.56604(19) 0.8237(3) 0.0210(12) Uani 1 1 d . . .
O25 O 0.5963(4) 0.56181(18) 0.8066(2) 0.0197(12) Uani 1 1 d . . .
Zn1 Zn 0.10907(5) 0.69002(3) 0.25478(4) 0.01161(17) Uani 1 1 d . . .
Zn2 Zn -0.10358(5) 0.68975(3) 0.24534(4) 0.01049(17) Uani 1 1 d . . .
Zn3 Zn 0.79563(5) 0.51537(3) 0.88692(4) 0.01131(18) Uani 1 1 d . . .
Zn4 Zn 0.58353(5) 0.51406(3) 0.87850(4) 0.01087(18) Uani 1 1 d . . .
Zn5 Zn 0.79904(5) 0.01343(3) 1.39022(4) 0.01174(18) Uani 1 1 d . . .
Zn6 Zn 0.58784(5) 0.01537(3) 1.37646(4) 0.01126(18) Uani 1 1 d . . .

loop_
_atom_site_aniso_label
_atom_site_aniso_U_11
_atom_site_aniso_U_22
_atom_site_aniso_U_33
_atom_site_aniso_U_23
_atom_site_aniso_U_13
_atom_site_aniso_U_12
Br1 0.0232(4) 0.0359(5) 0.0652(7) 0.0270(5) 0.0061(4) -0.0043(4)
Br2 0.0246(5) 0.0761(8) 0.0936(9) 0.0663(7) -0.0062(5) 0.0066(5)
Br3 0.0189(5) 0.0578(7) 0.1111(10) -0.0575(7) -0.0040(5) 0.0109(5)
Br4 0.0205(4) 0.0259(5) 0.0421(5) -0.0152(4) -0.0089(4) -0.0020(3)
Br5 0.0306(6) 0.1128(12) 0.1542(15) 0.1007(12) 0.0022(7) 0.0140(7)
Br6 0.0255(5) 0.0947(10) 0.1253(12) 0.0839(10) -0.0018(6) 0.0069(6)
Br7 0.0210(4) 0.0460(6) 0.0656(7) -0.0339(5) -0.0135(4) 0.0055(4)
Br8 0.0185(4) 0.0491(6) 0.0691(7) -0.0364(6) 0.0095(4) 0.0034(4)
Br9 0.0301(5) 0.0444(6) 0.0707(8) -0.0377(6) -0.0276(5) 0.0162(4)
Br10 0.0183(5) 0.0663(8) 0.1380(12) -0.0765(8) -0.0112(6) 0.0140(5)
Br11 0.0815(12) 0.163(2) 0.220(2) 0.1036(19) -0.0269(13) -0.0468(12)
Br12 0.0778(8) 0.0519(7) 0.0618(8) 0.0316(6) -0.0368(6) -0.0154(6)
C3 0.028(5) 0.059(8) 0.109(10) 0.056(7) 0.002(6) 0.003(5)
C4 0.023(5) 0.070(9) 0.176(15) 0.056(10) 0.024(7) 0.005(6)
C5 0.009(4) 0.040(5) 0.032(5) -0.002(4) 0.002(3) 0.000(4)
C6 0.013(4) 0.054(6) 0.032(5) 0.012(5) 0.011(3) 0.008(4)
C7 0.033(5) 0.042(6) 0.036(6) -0.012(5) -0.001(4) -0.007(4)
C8 0.020(4) 0.026(5) 0.051(6) -0.015(4) 0.012(4) -0.009(4)
C9 0.027(5) 0.026(5) 0.045(6) -0.012(4) -0.003(4) 0.002(4)
C10 0.027(5) 0.032(5) 0.035(5) -0.003(4) 0.005(4) -0.004(4)
C11 0.009(3) 0.013(4) 0.019(4) 0.002(3) 0.004(3) 0.002(3)
C12 0.020(4) 0.014(4) 0.023(5) -0.001(3) 0.006(3) 0.005(3)
C13 0.023(4) 0.026(5) 0.014(4) 0.010(3) 0.010(3) -0.006(3)
C14 0.025(4) 0.030(5) 0.039(6) 0.010(4) 0.006(4) 0.008(4)
C15 0.018(4) 0.022(4) 0.040(5) 0.022(4) 0.002(4) 0.005(3)
C16 0.024(5) 0.037(6) 0.057(7) 0.019(5) -0.001(4) 0.003(4)
C17 0.036(5) 0.023(5) 0.034(5) 0.007(4) 0.014(4) -0.007(4)
C18 0.017(4) 0.026(5) 0.042(6) 0.017(4) -0.003(4) -0.004(4)
C19 0.034(5) 0.047(6) 0.051(7) 0.012(5) 0.008(5) -0.011(5)
C20 0.056(7) 0.023(5) 0.052(7) 0.013(5) 0.010(5) 0.001(5)
C21 0.032(5) 0.041(6) 0.043(6) 0.021(5) 0.013(4) -0.004(4)
C22 0.039(6) 0.038(6) 0.073(8) 0.027(6) -0.015(5) -0.008(5)
C23 0.044(6) 0.036(6) 0.046(6) 0.028(5) 0.006(5) 0.005(5)
C24 0.019(4) 0.024(5) 0.039(5) 0.006(4) -0.005(4) -0.003(3)
C25 0.020(4) 0.022(5) 0.049(6) 0.008(4) 0.011(4) -0.002(3)
C26 0.022(4) 0.015(4) 0.025(5) 0.010(4) 0.005(3) 0.004(3)
C27 0.014(4) 0.022(4) 0.018(4) 0.001(3) 0.008(3) -0.004(3)
C28 0.027(4) 0.015(4) 0.015(4) -0.003(3) 0.000(3) 0.001(3)
C29 0.019(4) 0.021(4) 0.013(4) -0.014(3) 0.004(3) 0.001(3)
C30 0.023(4) 0.020(4) 0.026(5) -0.020(4) 0.007(3) -0.008(3)
C31 0.024(4) 0.017(4) 0.025(5) -0.004(3) 0.007(3) 0.009(3)
C32 0.015(4) 0.018(4) 0.035(5) -0.010(4) -0.007(3) 0.003(3)
C33 0.014(4) 0.025(5) 0.038(5) -0.013(4) 0.000(3) -0.001(3)
C34 0.020(4) 0.023(5) 0.026(5) -0.009(4) 0.001(3) 0.000(3)
C35 0.021(4) 0.032(5) 0.030(5) -0.012(4) 0.006(4) 0.002(4)
C36 0.023(4) 0.023(4) 0.022(5) -0.014(4) -0.005(3) -0.004(3)
C37 0.012(3) 0.015(4) 0.025(4) -0.011(3) 0.006(3) 0.006(3)
C38 0.024(4) 0.032(5) 0.029(5) -0.009(4) -0.001(4) 0.007(4)
C39 0.022(4) 0.015(4) 0.025(4) -0.008(3) -0.005(3) 0.000(3)
C40 0.014(4) 0.017(4) 0.029(5) -0.007(4) 0.000(3) 0.005(3)
C41 0.018(4) 0.028(5) 0.025(5) -0.007(4) -0.001(3) 0.006(3)
C42 0.011(4) 0.013(4) 0.032(5) 0.004(4) -0.002(3) 0.001(3)
C43 0.011(4) 0.017(4) 0.017(4) -0.007(3) 0.001(3) 0.000(3)
C44 0.024(4) 0.007(4) 0.027(5) -0.007(3) 0.002(3) -0.007(3)
C45 0.013(3) 0.010(4) 0.015(4) -0.010(3) 0.001(3) 0.000(3)
C46 0.009(4) 0.024(5) 0.029(5) -0.005(4) -0.002(3) 0.009(3)
C47 0.025(4) 0.020(4) 0.029(5) -0.016(4) -0.002(4) 0.006(3)
C48 0.018(4) 0.015(4) 0.018(4) -0.010(3) 0.000(3) -0.005(3)
C49 0.015(4) 0.012(4) 0.023(4) -0.009(3) -0.002(3) -0.001(3)
C50 0.022(4) 0.015(4) 0.027(5) -0.010(4) -0.002(3) 0.004(3)
C51 0.021(4) 0.017(4) 0.022(4) -0.011(4) 0.004(3) 0.000(3)
C52 0.022(4) 0.018(4) 0.029(5) -0.002(4) 0.002(3) -0.005(3)
C54 0.037(5) 0.025(5) 0.041(6) -0.017(4) 0.002(4) 0.006(4)
C55 0.013(4) 0.014(4) 0.033(5) -0.001(4) -0.014(3) -0.003(3)
C56 0.017(4) 0.023(4) 0.025(5) -0.007(4) 0.003(3) 0.003(3)
C57 0.027(4) 0.014(4) 0.046(6) -0.023(4) -0.002(4) 0.000(3)
C58 0.018(4) 0.019(4) 0.017(4) -0.002(3) 0.001(3) 0.000(3)
C59 0.023(4) 0.009(4) 0.015(4) -0.002(3) 0.008(3) 0.002(3)
C60 0.026(4) 0.022(5) 0.020(5) 0.003(4) 0.003(4) 0.003(4)
C61 0.028(4) 0.022(5) 0.021(5) 0.010(4) 0.005(4) -0.005(3)
C62 0.023(4) 0.039(6) 0.045(6) 0.006(5) 0.008(4) -0.004(4)
C63 0.025(5) 0.034(5) 0.046(6) 0.003(5) 0.002(4) -0.009(4)
C64 0.052(6) 0.024(5) 0.045(6) 0.024(5) -0.017(5) 0.008(4)
C65 0.044(6) 0.033(6) 0.069(8) 0.022(5) 0.031(5) 0.006(5)
C66 0.057(6) 0.019(5) 0.025(5) 0.004(4) 0.013(4) 0.001(4)
C67 0.048(6) 0.027(5) 0.043(6) 0.007(5) 0.003(5) -0.005(4)
C68 0.030(5) 0.031(5) 0.045(6) 0.007(5) 0.003(4) -0.003(4)
C69 0.032(5) 0.031(5) 0.036(5) 0.018(4) -0.004(4) 0.000(4)
C70 0.045(6) 0.041(6) 0.038(6) 0.018(5) -0.008(5) -0.001(5)
C71 0.060(7) 0.034(5) 0.053(7) 0.009(5) -0.025(5) -0.017(5)
C72 0.046(6) 0.018(5) 0.062(7) 0.020(5) -0.014(5) -0.005(4)
C73 0.031(5) 0.019(5) 0.040(6) 0.013(4) 0.010(4) -0.003(4)
C74 0.009(3) 0.020(4) 0.031(5) -0.005(4) 0.001(3) -0.001(3)
C75 0.013(4) 0.023(4) 0.017(4) 0.005(3) 0.008(3) 0.002(3)
C76 0.037(6) 0.083(9) 0.034(6) -0.006(6) -0.001(5) 0.000(6)
C77 0.019(4) 0.034(5) 0.018(4) 0.000(4) -0.001(3) 0.000(4)
C78 0.016(4) 0.038(5) 0.024(5) -0.005(4) -0.001(3) 0.000(4)
C79 0.020(5) 0.084(8) 0.054(7) -0.013(6) 0.007(5) 0.008(5)
C80 0.016(4) 0.035(5) 0.038(6) -0.005(4) -0.007(4) -0.014(4)
C82 0.018(4) 0.030(5) 0.035(5) -0.017(4) 0.009(3) 0.005(3)
C83 0.023(4) 0.027(5) 0.030(5) -0.012(4) 0.001(3) -0.004(4)
C84 0.018(4) 0.029(5) 0.021(4) -0.011(4) 0.002(3) -0.015(3)
C85 0.015(4) 0.016(4) 0.025(4) -0.007(3) -0.004(3) -0.002(3)
C86 0.014(4) 0.016(4) 0.028(5) 0.003(4) -0.003(3) 0.002(3)
C87 0.026(4) 0.008(4) 0.025(5) 0.004(3) -0.010(3) -0.003(3)
C88 0.012(4) 0.035(5) 0.033(5) 0.007(4) -0.002(3) 0.000(3)
C89 0.021(4) 0.015(4) 0.038(5) 0.002(4) -0.014(4) 0.001(3)
C90 0.026(4) 0.021(4) 0.025(5) 0.004(4) 0.008(3) 0.001(4)
C91 0.018(4) 0.036(5) 0.021(5) 0.008(4) -0.006(3) 0.002(4)
C92 0.021(4) 0.019(4) 0.035(5) 0.013(4) -0.004(4) -0.002(3)
C93 0.026(5) 0.028(5) 0.035(6) 0.012(4) 0.007(4) -0.005(4)
C94 0.027(4) 0.018(4) 0.027(5) 0.006(4) -0.005(4) 0.001(3)
C95 0.037(5) 0.024(5) 0.036(6) 0.013(4) 0.002(4) 0.000(4)
C96 0.029(4) 0.019(4) 0.035(5) 0.014(4) -0.009(4) 0.002(4)
C97 0.024(4) 0.033(5) 0.044(6) 0.007(5) -0.011(4) -0.011(4)
C98 0.019(4) 0.023(5) 0.042(6) 0.008(4) 0.002(4) -0.002(3)
C99 0.022(4) 0.034(5) 0.035(5) 0.015(4) 0.004(4) -0.009(4)
C100 0.020(4) 0.006(4) 0.029(5) 0.008(3) -0.003(3) 0.003(3)
C101 0.017(4) 0.016(4) 0.018(4) 0.011(3) -0.001(3) -0.009(3)
C102 0.028(5) 0.017(4) 0.013(4) 0.002(3) -0.004(3) -0.003(3)
C103 0.023(4) 0.015(4) 0.024(5) -0.008(3) 0.002(3) 0.008(3)
C104 0.019(4) 0.009(4) 0.031(5) -0.007(3) -0.003(3) 0.003(3)
C105 0.021(4) 0.028(5) 0.052(6) -0.032(4) -0.004(4) 0.004(4)
C106 0.017(4) 0.027(5) 0.049(6) -0.019(4) 0.005(4) 0.006(4)
C107 0.015(4) 0.021(5) 0.029(5) -0.004(4) -0.001(3) 0.003(3)
C108 0.018(4) 0.013(4) 0.036(5) -0.004(4) 0.001(3) -0.003(3)
C109 0.010(4) 0.016(4) 0.040(5) -0.008(4) 0.005(3) -0.001(3)
C110 0.015(4) 0.024(5) 0.027(5) -0.003(4) 0.000(3) 0.006(3)
C111 0.021(4) 0.014(4) 0.028(5) -0.007(3) 0.002(3) -0.004(3)
C112 0.023(4) 0.017(4) 0.027(5) -0.010(4) 0.001(3) 0.006(3)
C113 0.023(4) 0.022(4) 0.021(4) -0.003(4) 0.000(3) 0.000(3)
C114 0.013(4) 0.019(4) 0.024(5) -0.001(3) 0.005(3) 0.004(3)
C115 0.010(3) 0.032(5) 0.022(4) -0.014(4) -0.001(3) -0.007(3)
C116 0.023(4) 0.013(4) 0.018(4) 0.000(3) 0.000(3) 0.000(3)
C117 0.011(4) 0.027(5) 0.037(5) 0.002(4) -0.001(3) 0.002(3)
C118 0.028(4) 0.011(4) 0.024(4) 0.005(3) 0.006(3) -0.001(3)
C119 0.020(4) 0.024(4) 0.026(5) 0.009(4) 0.005(3) -0.002(3)
C120 0.008(4) 0.029(5) 0.049(6) 0.015(4) 0.003(3) -0.002(3)
C121 0.010(3) 0.011(4) 0.027(4) -0.008(3) 0.004(3) -0.002(3)
C122 0.004(3) 0.014(4) 0.042(5) -0.005(4) 0.006(3) 0.001(3)
C123 0.007(3) 0.021(4) 0.045(5) -0.004(4) -0.004(3) -0.005(3)
C124 0.023(4) 0.018(4) 0.037(5) -0.010(4) 0.011(4) -0.007(3)
C125 0.008(3) 0.021(4) 0.037(5) -0.004(4) 0.002(3) 0.006(3)
C126 0.007(3) 0.013(4) 0.030(4) 0.000(3) 0.008(3) 0.001(3)
C1A 0.017(5) 0.054(10) 0.042(9) 0.005(6) 0.001(6) 0.002(6)
C2A 0.012(5) 0.064(10) 0.031(7) 0.014(6) -0.011(5) 0.008(6)
C1B 0.017(5) 0.054(10) 0.042(9) 0.005(6) 0.001(6) 0.002(6)
C2B 0.012(5) 0.064(10) 0.031(7) 0.014(6) -0.011(5) 0.008(6)
N1 0.004(3) 0.016(3) 0.020(3) 0.001(3) -0.003(2) 0.004(2)
N2 0.010(3) 0.017(3) 0.022(3) 0.008(3) 0.002(2) 0.007(3)
N3 0.002(3) 0.021(4) 0.031(4) 0.000(3) -0.004(2) 0.000(3)
N4 0.015(3) 0.026(4) 0.020(4) 0.009(3) -0.002(3) 0.000(3)
N5 0.006(3) 0.028(4) 0.024(4) -0.002(3) 0.002(3) -0.001(3)
N6 0.014(3) 0.017(3) 0.019(4) -0.005(3) 0.000(2) -0.008(3)
O1 0.018(3) 0.015(3) 0.037(4) 0.001(3) -0.001(2) 0.000(2)
O2 0.019(3) 0.026(3) 0.033(3) 0.011(3) 0.002(2) 0.002(2)
O3 0.017(3) 0.016(3) 0.032(3) 0.013(2) -0.002(2) 0.005(2)
O4 0.017(3) 0.017(3) 0.020(3) 0.011(2) 0.003(2) -0.004(2)
O5 0.019(3) 0.028(3) 0.025(3) -0.015(3) -0.005(2) 0.008(2)
O6 0.026(3) 0.012(3) 0.032(3) -0.010(2) 0.009(3) 0.000(2)
O7 0.019(3) 0.010(3) 0.033(3) -0.003(2) -0.006(2) 0.005(2)
O8 0.020(3) 0.023(3) 0.023(3) -0.012(2) -0.008(2) 0.009(2)
O9 0.018(3) 0.012(3) 0.034(3) 0.002(2) 0.003(2) -0.004(2)
O10 0.011(2) 0.022(3) 0.035(3) 0.012(3) 0.000(2) 0.002(2)
O11 0.021(3) 0.016(3) 0.033(3) 0.009(2) 0.000(2) 0.011(2)
O12 0.022(3) 0.020(3) 0.048(4) 0.014(3) 0.020(3) 0.002(2)
O13 0.024(3) 0.019(3) 0.025(3) -0.012(2) -0.003(2) 0.004(2)
O14 0.016(3) 0.018(3) 0.033(3) -0.013(3) 0.003(2) 0.001(2)
O15 0.019(3) 0.020(3) 0.021(3) -0.013(2) 0.006(2) 0.004(2)
O16 0.013(3) 0.024(3) 0.034(3) -0.011(3) -0.003(2) 0.001(2)
O17 0.017(3) 0.022(3) 0.028(3) -0.009(3) 0.005(2) 0.000(2)
O18 0.020(3) 0.020(3) 0.029(3) -0.011(3) -0.001(2) 0.001(2)
O19 0.015(3) 0.015(3) 0.027(3) -0.006(2) -0.001(2) 0.004(2)
O20 0.012(3) 0.023(3) 0.032(3) -0.016(3) 0.001(2) -0.001(2)
O22 0.018(3) 0.026(3) 0.026(3) 0.009(3) 0.004(2) -0.008(2)
O23 0.022(3) 0.023(3) 0.033(4) 0.011(3) 0.007(3) -0.006(2)
O24 0.015(3) 0.020(3) 0.028(3) 0.007(2) 0.002(2) 0.002(2)
O25 0.019(3) 0.019(3) 0.021(3) 0.014(2) 0.003(2) 0.000(2)
Zn1 0.0067(4) 0.0100(4) 0.0183(4) 0.0002(4) 0.0021(3) -0.0001(3)
Zn2 0.0053(3) 0.0080(4) 0.0182(4) 0.0001(4) 0.0005(3) -0.0003(3)
Zn3 0.0064(4) 0.0084(4) 0.0190(5) -0.0007(4) 0.0004(3) -0.0001(3)
Zn4 0.0065(4) 0.0099(4) 0.0161(5) -0.0022(3) 0.0004(3) -0.0003(3)
Zn5 0.0073(4) 0.0099(4) 0.0182(5) -0.0025(4) 0.0018(3) -0.0006(3)
Zn6 0.0054(4) 0.0106(4) 0.0179(5) -0.0016(3) 0.0015(3) -0.0006(3)

loop_
_atom_type_symbol
_atom_type_description
_atom_type_scat_dispersion_real
_atom_type_scat_dispersion_imag
_atom_type_scat_source
C C 0.0033 0.0016 'International Tables Vol C Tables 4.2.6.8 and 6.1.1.4'
H H 0.0000 0.0000 'International Tables Vol C Tables 4.2.6.8 and 6.1.1.4'
Br Br -0.2901 2.4595 'International Tables Vol C Tables 4.2.6.8 and 6.1.1.4'
N N 0.0061 0.0033 'International Tables Vol C Tables 4.2.6.8 and 6.1.1.4'
O O 0.0106 0.0060 'International Tables Vol C Tables 4.2.6.8 and 6.1.1.4'
Zn Zn 0.2839 1.4301 'International Tables Vol C Tables 4.2.6.8 and 6.1.1.4'

loop_
_geom_angle_atom_site_label_1
_geom_angle_atom_site_label_2
_geom_angle_atom_site_label_3
_geom_angle
_geom_angle_site_symmetry_1
_geom_angle_site_symmetry_3
_geom_angle_publ_flag
N4 C3 C4 128.8(10) . . ?
N4 C3 H3 115.6 . . ?
C4 C3 H3 115.6 . . ?
C5 C4 C3 117.0(11) . . ?
C5 C4 H4 121.5 . . ?
C3 C4 H4 121.5 . . ?
C4 C5 C2A 112.1(9) . . ?
C4 C5 C2B 110.0(12) . . ?
C2A C5 C2B 54.9(13) . . ?
C4 C5 C6 121.4(8) . . ?
C2A C5 C6 121.0(8) . . ?
C2B C5 C6 119.6(12) . . ?
C8 C6 C7 120.7(7) . . ?
C8 C6 C5 122.7(8) . . ?
C7 C6 C5 116.5(8) . . ?
C10 C7 C6 117.9(8) . . ?
C10 C7 H7 121.1 . . ?
C6 C7 H7 121.1 . . ?
C6 C8 C9 118.2(8) . . ?
C6 C8 H8 120.9 . . ?
C9 C8 H8 120.9 . . ?
N3 C9 C8 124.2(8) . . ?
N3 C9 H9 117.9 . . ?
C8 C9 H9 117.9 . . ?
N3 C10 C7 121.6(8) . . ?
N3 C10 H10 119.2 . . ?
C7 C10 H10 119.2 . . ?
O7 C11 O8 122.9(7) . . ?
O7 C11 C116 120.3(6) . . ?
O8 C11 C116 116.8(6) . . ?
O10 C12 O9 124.6(7) . . ?
O10 C12 C13 119.2(7) . . ?
O9 C12 C13 116.2(6) . . ?
C15 C13 C14 123.0(7) . . ?
C15 C13 C12 119.7(7) . . ?
C14 C13 C12 117.4(7) . . ?
C17 C14 C13 117.0(8) . . ?
C17 C14 H14 121.5 . . ?
C13 C14 H14 121.5 . . ?
C16 C15 C13 119.6(8) . . ?
C16 C15 H15 120.2 . . ?
C13 C15 H15 120.2 . . ?
C15 C16 C18 120.5(8) . . ?
C15 C16 Br5 119.2(7) . . ?
C18 C16 Br5 120.3(7) . . ?
C14 C17 C18 119.6(8) . . ?
C14 C17 H17 120.2 . . ?
C18 C17 H17 120.2 . . ?
C16 C18 C17 119.8(8) . . ?
C16 C18 C19 122.1(8) . . ?
C17 C18 C19 118.1(7) . . ?
C20 C19 C18 173.3(12) . . ?
C19 C20 C21 175.4(12) . . ?
C22 C21 C23 117.8(9) . . ?
C22 C21 C20 123.2(9) . . ?
C23 C21 C20 118.9(9) . . ?
C24 C22 C21 122.6(9) . . ?
C24 C22 H22 118.7 . . ?
C21 C22 H22 118.7 . . ?
C25 C23 C21 120.8(9) . . ?
C25 C23 Br6 118.9(7) . . ?
C21 C23 Br6 120.0(7) . . ?
C22 C24 C26 119.8(8) . . ?
C22 C24 H24 120.1 . . ?
C26 C24 H24 120.1 . . ?
C23 C25 C26 119.5(8) . . ?
C23 C25 H25 120.3 . . ?
C26 C25 H25 120.3 . . ?
C24 C26 C25 119.3(7) . . ?
C24 C26 C27 120.9(7) . . ?
C25 C26 C27 119.8(7) . . ?
O12 C27 O11 123.2(7) . . ?
O12 C27 C26 116.6(7) . . ?
O11 C27 C26 120.1(7) . . ?
O14 C28 O13 127.0(7) . . ?
O14 C28 C29 116.4(7) . . ?
O13 C28 C29 116.5(7) . . ?
C30 C29 C31 119.0(7) . . ?
C30 C29 C28 120.0(7) . . ?
C31 C29 C28 121.1(7) . . ?
C29 C30 C33 120.2(7) . . ?
C29 C30 H30 119.9 . . ?
C33 C30 H30 119.9 . . ?
C32 C31 C29 122.2(8) . . ?
C32 C31 H31 118.9 . . ?
C29 C31 H31 118.9 . . ?
C31 C32 C34 119.3(7) . . ?
C31 C32 H32 120.4 . . ?
C34 C32 H32 120.4 . . ?
C34 C33 C30 120.8(7) . . ?
C34 C33 Br7 120.5(6) . . ?
C30 C33 Br7 118.7(6) . . ?
C33 C34 C32 118.5(7) . . ?
C33 C34 C35 121.7(7) . . ?
C32 C34 C35 119.7(7) . . ?
C36 C35 C34 176.3(10) . . ?
C35 C36 C37 179.1(9) . . ?
C39 C37 C36 118.3(7) . . ?
C39 C37 C38 118.6(7) . . ?
C36 C37 C38 123.1(7) . . ?
C41 C38 C37 121.8(7) . . ?
C41 C38 Br8 120.5(6) . . ?
C37 C38 Br8 117.7(6) . . ?
C40 C39 C37 119.4(7) . . ?
C40 C39 H39 120.3 . . ?
C37 C39 H39 120.3 . . ?
C39 C40 C42 120.1(7) . . ?
C39 C40 H40 119.9 . . ?
C42 C40 H40 119.9 . . ?
C38 C41 C42 120.8(8) . . ?
C38 C41 H41 119.6 . . ?
C42 C41 H41 119.6 . . ?
C41 C42 C40 119.2(7) . . ?
C41 C42 C43 120.0(7) . . ?
C40 C42 C43 120.8(6) . . ?
O16 C43 O15 126.2(7) . . ?
O16 C43 C42 118.1(6) . . ?
O15 C43 C42 115.6(6) . . ?
O17 C44 O18 126.7(7) . . ?
O17 C44 C45 117.8(7) . . ?
O18 C44 C45 115.5(6) . . ?
C47 C45 C46 119.3(7) . . ?
C47 C45 C44 119.0(7) . . ?
C46 C45 C44 121.7(7) . . ?
C49 C46 C45 121.9(7) . . ?
C49 C46 H46 119.1 . . ?
C45 C46 H46 119.1 . . ?
C45 C47 C48 120.4(7) . . ?
C45 C47 H47 119.8 . . ?
C48 C47 H47 119.8 . . ?
C50 C48 C47 120.6(7) . . ?
C50 C48 H48 119.7 . . ?
C47 C48 H48 119.7 . . ?
C46 C49 C50 121.3(7) . . ?
C46 C49 Br9 120.3(6) . . ?
C50 C49 Br9 118.3(6) . . ?
C48 C50 C51 121.3(7) . . ?
C48 C50 C49 116.4(7) . . ?
C51 C50 C49 122.3(7) . . ?
C52 C51 C50 178.4(9) . . ?
C51 C52 C53 177.0(9) . . ?
C54 C53 C55 116.6(7) . . ?
C54 C53 C52 124.5(7) . . ?
C55 C53 C52 118.9(7) . . ?
C57 C54 C53 124.8(8) . . ?
C57 C54 Br10 117.5(7) . . ?
C53 C54 Br10 117.6(6) . . ?
C53 C55 C56 118.3(7) . . ?
C53 C55 H55 120.8 . . ?
C56 C55 H55 120.8 . . ?
C58 C56 C55 123.7(7) . . ?
C58 C56 H56 118.2 . . ?
C55 C56 H56 118.2 . . ?
C54 C57 C58 118.5(8) . . ?
C54 C57 H57 120.7 . . ?
C58 C57 H57 120.7 . . ?
C56 C58 C57 118.0(7) . . ?
C56 C58 C59 123.1(7) . . ?
C57 C58 C59 118.8(7) . . ?
O20 C59 O19 126.1(7) . . ?
O20 C59 C58 117.6(6) . . ?
O19 C59 C58 116.1(7) . . ?
O23 C60 O22 126.7(8) . . ?
O23 C60 C61 117.8(7) . . ?
O22 C60 C61 115.5(7) . . ?
C63 C61 C62 117.0(8) . . ?
C63 C61 C60 123.6(7) . . ?
C62 C61 C60 119.3(8) . . ?
C65 C62 C61 120.8(9) . . ?
C65 C62 H62 119.6 . . ?
C61 C62 H62 119.6 . . ?
C64 C63 C61 122.0(8) . . ?
C64 C63 H63 119.0 . . ?
C61 C63 H63 119.0 . . ?
C63 C64 C66 119.1(8) . . ?
C63 C64 H64 120.5 . . ?
C66 C64 H64 120.5 . . ?
C62 C65 C66 122.7(9) . . ?
C62 C65 Br11 113.8(8) . . ?
C66 C65 Br11 121.9(7) . . ?
C65 C66 C64 118.0(8) . . ?
C65 C66 C67 124.7(9) . . ?
C64 C66 C67 117.3(8) . . ?
C68 C67 C66 175.1(11) . . ?
C67 C68 C69 174.6(10) . . ?
C68 C69 C71 121.9(9) . . ?
C68 C69 C70 121.9(8) . . ?
C71 C69 C70 116.3(8) . . ?
C73 C70 C69 120.8(8) . . ?
C73 C70 Br12 119.6(8) . . ?
C69 C70 Br12 119.6(7) . . ?
C72 C71 C69 121.9(9) . . ?
C72 C71 H71 119.0 . . ?
C69 C71 H71 119.0 . . ?
C74 C72 C71 120.2(9) . . ?
C74 C72 H72 119.9 . . ?
C71 C72 H72 119.9 . . ?
C74 C73 C70 121.9(9) . . ?
C74 C73 H73 119.0 . . ?
C70 C73 H73 119.0 . . ?
C73 C74 C72 118.7(8) . . ?
C73 C74 C75 121.9(7) . . ?
C72 C74 C75 119.4(7) . . ?
O24 C75 O25 126.0(7) . . ?
O24 C75 C74 119.2(7) . . ?
O25 C75 C74 114.8(7) . . ?
N5 C76 C79 121.2(9) . . ?
N5 C76 H76 119.4 . . ?
C79 C76 H76 119.4 . . ?
N5 C77 C78 121.5(8) . . ?
N5 C77 H77 119.3 . . ?
C78 C77 H77 119.3 . . ?
C77 C78 C80 121.0(8) . . ?
C77 C78 H78 119.5 . . ?
C80 C78 H78 119.5 . . ?
C80 C79 C76 118.0(9) . . ?
C80 C79 H79 121.0 . . ?
C76 C79 H79 121.0 . . ?
C78 C80 C79 117.5(8) . . ?
C78 C80 C81 120.7(7) . . ?
C79 C80 C81 121.1(8) . . ?
C82 C81 C83 119.7(7) . . ?
C82 C81 C80 120.7(7) . . ?
C83 C81 C80 119.5(7) . . ?
C81 C82 C85 119.6(7) . . ?
C81 C82 H82 120.2 . . ?
C85 C82 H82 120.2 . . ?
C84 C83 C81 117.5(7) . . ?
C84 C83 H83 121.3 . . ?
C81 C83 H83 121.3 . . ?
N6 C84 C83 123.3(7) . . ?
N6 C84 H84 118.3 . . ?
C83 C84 H84 118.3 . . ?
C82 C85 N6 122.0(7) . . ?
C82 C85 H85 119.0 . . ?
N6 C85 H85 119.0 . . ?
O1 C86 O2 125.4(7) . . ?
O1 C86 C87 119.7(7) . . ?
O2 C86 C87 114.9(7) . . ?
C88 C87 C89 121.0(7) . . ?
C88 C87 C86 120.1(7) . . ?
C89 C87 C86 118.9(7) . . ?
C87 C88 C90 120.3(7) . . ?
C87 C88 H88 119.8 . . ?
C90 C88 H88 119.8 . . ?
C91 C89 C87 117.4(8) . . ?
C91 C89 H89 121.3 . . ?
C87 C89 H89 121.3 . . ?
C88 C90 C92 118.3(7) . . ?
C88 C90 Br1 119.8(6) . . ?
C92 C90 Br1 121.8(6) . . ?
C92 C91 C89 124.3(8) . . ?
C92 C91 H91 117.8 . . ?
C89 C91 H91 117.8 . . ?
C91 C92 C90 118.3(7) . . ?
C91 C92 C93 121.8(7) . . ?
C90 C92 C93 119.7(7) . . ?
C94 C93 C92 174.9(10) . . ?
C93 C94 C95 178.8(10) . . ?
C96 C95 C94 123.0(8) . . ?
C96 C95 C97 117.8(8) . . ?
C94 C95 C97 119.2(8) . . ?
C95 C96 C99 120.9(7) . . ?
C95 C96 Br2 121.3(6) . . ?
C99 C96 Br2 117.8(6) . . ?
C95 C97 C98 122.6(8) . . ?
C95 C97 H97 118.7 . . ?
C98 C97 H97 118.7 . . ?
C100 C98 C97 117.9(7) . . ?
C100 C98 H98 121.1 . . ?
C97 C98 H98 121.1 . . ?
C100 C99 C96 119.5(7) . . ?
C100 C99 H99 120.2 . . ?
C96 C99 H99 120.2 . . ?
C99 C100 C98 121.1(7) . . ?
C99 C100 C101 118.9(7) . . ?
C98 C100 C101 119.8(7) . . ?
O4 C101 O3 126.7(7) . . ?
O4 C101 C100 116.4(6) . . ?
O3 C101 C100 116.9(6) . . ?
O6 C102 O5 124.9(7) . . ?
O6 C102 C103 118.0(7) . . ?
O5 C102 C103 117.0(7) . . ?
C104 C103 C105 120.6(7) . . ?
C104 C103 C102 120.5(7) . . ?
C105 C103 C102 118.8(7) . . ?
C107 C104 C103 119.8(7) . . ?
C107 C104 H104 120.1 . . ?
C103 C104 H104 120.1 . . ?
C103 C105 C106 118.2(7) . . ?
C103 C105 H105 120.9 . . ?
C106 C105 H105 120.9 . . ?
C108 C106 C105 120.3(7) . . ?
C108 C106 Br3 121.3(6) . . ?
C105 C106 Br3 118.5(6) . . ?
C108 C107 C104 121.8(7) . . ?
C108 C107 H107 119.1 . . ?
C104 C107 H107 119.1 . . ?
C107 C108 C106 119.2(7) . . ?
C107 C108 C109 121.7(7) . . ?
C106 C108 C109 119.0(7) . . ?
C110 C109 C108 176.1(9) . . ?
C109 C110 C111 176.1(9) . . ?
C113 C111 C112 119.1(7) . . ?
C113 C111 C110 121.5(7) . . ?
C112 C111 C110 119.4(7) . . ?
C115 C112 C111 118.4(7) . . ?
C115 C112 H112 120.8 . . ?
C111 C112 H112 120.8 . . ?
C114 C113 C111 122.7(7) . . ?
C114 C113 Br4 118.7(6) . . ?
C111 C113 Br4 118.5(6) . . ?
C113 C114 C116 118.5(7) . . ?
C113 C114 H114 120.8 . . ?
C116 C114 H114 120.8 . . ?
C116 C115 C112 122.8(7) . . ?
C116 C115 H115 118.6 . . ?
C112 C115 H115 118.6 . . ?
C115 C116 C114 118.3(7) . . ?
C115 C116 C11 123.8(7) . . ?
C114 C116 C11 117.8(7) . . ?
N1 C117 C119 119.6(7) . . ?
N1 C117 H117 120.2 . . ?
C119 C117 H117 120.2 . . ?
N1 C118 C120 120.6(7) . . ?
N1 C118 H118 119.7 . . ?
C120 C118 H118 119.7 . . ?
C117 C119 C121 123.1(7) . . ?
C117 C119 H119 118.5 . . ?
C121 C119 H119 118.5 . . ?
C118 C120 C121 121.0(7) . . ?
C118 C120 H120 119.5 . . ?
C121 C120 H120 119.5 . . ?
C120 C121 C119 114.1(6) . . ?
C120 C121 C122 122.8(7) . . ?
C119 C121 C122 123.0(7) . . ?
C123 C122 C124 117.3(6) . . ?
C123 C122 C121 119.6(7) . . ?
C124 C122 C121 123.0(6) . . ?
C126 C123 C122 119.4(8) . . ?
C126 C123 H123 120.3 . . ?
C122 C123 H123 120.3 . . ?
C125 C124 C122 117.7(7) . . ?
C125 C124 H124 121.1 . . ?
C122 C124 H124 121.1 . . ?
N2 C125 C124 124.2(7) . . ?
N2 C125 H125 117.9 . . ?
C124 C125 H125 117.9 . . ?
N2 C126 C123 122.7(7) . . ?
N2 C126 H126 118.6 . . ?
C123 C126 H126 118.6 . . ?
C2A C1A N4 125.1(13) . . ?
C2A C1A H1A 117.5 . . ?
N4 C1A H1A 117.5 . . ?
C1A C2A C5 120.0(12) . . ?
C1A C2A H2A 120.0 . . ?
C5 C2A H2A 120.0 . . ?
N4 C1B C2B 122(3) . . ?
N4 C1B H1B 119.1 . . ?
C2B C1B H1B 119.1 . . ?
C1B C2B C5 115(3) . . ?
C1B C2B H2B 122.5 . . ?
C5 C2B H2B 122.5 . . ?
C118 N1 C117 121.4(6) . . ?
C118 N1 Zn1 119.6(5) . . ?
C117 N1 Zn1 119.0(5) . . ?
C126 N2 C125 118.6(6) . . ?
C126 N2 Zn2 120.6(5) . 1_655 ?
C125 N2 Zn2 120.8(5) . 1_655 ?
C9 N3 C10 117.3(6) . . ?
C9 N3 Zn3 122.6(5) . . ?
C10 N3 Zn3 120.0(5) . . ?
C3 N4 C1A 107.7(9) . . ?
C3 N4 C1B 110.4(14) . . ?
C1A N4 C1B 45.6(13) . . ?
C3 N4 Zn4 126.2(6) . 1_655 ?
C1A N4 Zn4 122.1(7) . 1_655 ?
C1B N4 Zn4 118.3(13) . 1_655 ?
C77 N5 C76 119.5(7) . . ?
C77 N5 Zn6 121.7(5) . 1_655 ?
C76 N5 Zn6 118.8(6) . 1_655 ?
C84 N6 C85 117.7(6) . . ?
C84 N6 Zn5 121.4(5) . . ?
C85 N6 Zn5 120.9(5) . . ?
C86 O1 Zn1 122.3(5) . . ?
C86 O2 Zn2 133.2(5) . . ?
C101 O3 Zn2 125.0(5) . 2_546 ?
C101 O4 Zn1 127.9(5) . 2_546 ?
C102 O5 Zn1 131.9(5) . . ?
C102 O6 Zn2 122.3(5) . . ?
C11 O7 Zn2 131.3(5) . 2_545 ?
C11 O8 Zn1 125.7(5) . 2_545 ?
C12 O9 Zn3 129.0(5) . . ?
C12 O10 Zn4 126.5(5) . . ?
C27 O11 Zn5 131.0(5) . . ?
C27 O12 Zn6 125.6(5) . . ?
C28 O13 Zn3 125.1(5) . . ?
C28 O14 Zn4 129.1(5) . . ?
C43 O15 Zn5 121.2(5) . 1_554 ?
C43 O16 Zn6 132.0(5) . 1_554 ?
C44 O17 Zn5 127.7(5) . 1_565 ?
C44 O18 Zn6 124.7(5) . 1_565 ?
C59 O19 Zn3 119.6(5) . . ?
C59 O20 Zn4 134.4(5) . . ?
C60 O22 Zn5 125.6(5) . 1_564 ?
C60 O23 Zn6 128.1(5) . 1_564 ?
C75 O24 Zn3 134.7(5) . . ?
C75 O25 Zn4 118.5(5) . . ?
O1 Zn1 O4 90.4(2) . 2_556 ?
O1 Zn1 O8 164.6(2) . 2 ?
O4 Zn1 O8 85.9(2) 2_556 2 ?
O1 Zn1 O5 85.8(2) . . ?
O4 Zn1 O5 152.0(2) 2_556 . ?
O8 Zn1 O5 90.4(2) 2 . ?
O1 Zn1 N1 99.2(2) . . ?
O4 Zn1 N1 107.9(2) 2_556 . ?
O8 Zn1 N1 96.1(2) 2 . ?
O5 Zn1 N1 100.0(2) . . ?
O1 Zn1 Zn2 83.98(15) . . ?
O4 Zn1 Zn2 77.69(14) 2_556 . ?
O8 Zn1 Zn2 80.67(14) 2 . ?
O5 Zn1 Zn2 74.36(15) . . ?
N1 Zn1 Zn2 173.40(17) . . ?
O6 Zn2 O7 89.3(2) . 2 ?
O6 Zn2 O2 84.9(2) . . ?
O7 Zn2 O2 150.2(2) 2 . ?
O6 Zn2 O3 164.1(2) . 2_556 ?
O7 Zn2 O3 86.0(2) 2 2_556 ?
O2 Zn2 O3 91.6(2) . 2_556 ?
O6 Zn2 N2 98.2(2) . 1_455 ?
O7 Zn2 N2 105.9(2) 2 1_455 ?
O2 Zn2 N2 103.9(2) . 1_455 ?
O3 Zn2 N2 97.7(2) 2_556 1_455 ?
O6 Zn2 Zn1 83.76(16) . . ?
O7 Zn2 Zn1 76.81(14) 2 . ?
O2 Zn2 Zn1 73.52(15) . . ?
O3 Zn2 Zn1 80.43(14) 2_556 . ?
N2 Zn2 Zn1 176.66(17) 1_455 . ?
O9 Zn3 O24 152.9(2) . . ?
O9 Zn3 N3 104.6(2) . . ?
O24 Zn3 N3 102.4(2) . . ?
O9 Zn3 O19 90.1(2) . . ?
O24 Zn3 O19 85.4(2) . . ?
N3 Zn3 O19 100.2(2) . . ?
O9 Zn3 O13 85.9(2) . . ?
O24 Zn3 O13 91.3(2) . . ?
N3 Zn3 O13 95.2(2) . . ?
O19 Zn3 O13 164.6(2) . . ?
O9 Zn3 Zn4 78.72(15) . . ?
O24 Zn3 Zn4 74.29(14) . . ?
N3 Zn3 Zn4 173.97(19) . . ?
O19 Zn3 Zn4 84.68(14) . . ?
O13 Zn3 Zn4 79.91(15) . . ?
N4 Zn4 O14 103.6(3) 1_455 . ?
N4 Zn4 O20 103.3(2) 1_455 . ?
O14 Zn4 O20 153.1(2) . . ?
N4 Zn4 O10 95.3(2) 1_455 . ?
O14 Zn4 O10 89.3(2) . . ?
O20 Zn4 O10 90.0(2) . . ?
N4 Zn4 O25 99.8(2) 1_455 . ?
O14 Zn4 O25 87.6(2) . . ?
O20 Zn4 O25 86.2(2) . . ?
O10 Zn4 O25 164.9(2) . . ?
N4 Zn4 Zn3 175.07(19) 1_455 . ?
O14 Zn4 Zn3 78.86(14) . . ?
O20 Zn4 Zn3 74.46(14) . . ?
O10 Zn4 Zn3 80.41(14) . . ?
O25 Zn4 Zn3 84.48(14) . . ?
O15 Zn5 N6 99.5(2) 1_556 . ?
O15 Zn5 O17 162.1(2) 1_556 1_545 ?
N6 Zn5 O17 98.3(2) . 1_545 ?
O15 Zn5 O22 88.8(2) 1_556 1_546 ?
N6 Zn5 O22 105.9(2) . 1_546 ?
O17 Zn5 O22 88.1(2) 1_545 1_546 ?
O15 Zn5 O11 86.0(2) 1_556 . ?
N6 Zn5 O11 97.9(2) . . ?
O17 Zn5 O11 89.7(2) 1_545 . ?
O22 Zn5 O11 156.2(2) 1_546 . ?
O15 Zn5 Zn6 83.10(15) 1_556 . ?
N6 Zn5 Zn6 174.08(18) . . ?
O17 Zn5 Zn6 78.96(14) 1_545 . ?
O22 Zn5 Zn6 79.37(15) 1_546 . ?
O11 Zn5 Zn6 76.95(15) . . ?
O23 Zn6 N5 97.5(2) 1_546 1_455 ?
O23 Zn6 O16 87.9(2) 1_546 1_556 ?
N5 Zn6 O16 99.1(2) 1_455 1_556 ?
O23 Zn6 O12 160.9(2) 1_546 . ?
N5 Zn6 O12 101.5(2) 1_455 . ?
O16 Zn6 O12 88.1(3) 1_556 . ?
O23 Zn6 O18 88.3(2) 1_546 1_545 ?
N5 Zn6 O18 105.5(2) 1_455 1_545 ?
O16 Zn6 O18 155.4(2) 1_556 1_545 ?
O12 Zn6 O18 87.6(2) . 1_545 ?
O23 Zn6 Zn5 78.95(15) 1_546 . ?
N5 Zn6 Zn5 173.22(19) 1_455 . ?
O16 Zn6 Zn5 75.09(14) 1_556 . ?
O12 Zn6 Zn5 82.02(16) . . ?
O18 Zn6 Zn5 80.36(15) 1_545 . ?

loop_
_geom_bond_atom_site_label_1
_geom_bond_atom_site_label_2
_geom_bond_distance
_geom_bond_site_symmetry_2
_geom_bond_publ_flag
Br1 C90 1.862(8) . ?
Br2 C96 1.851(8) . ?
Br3 C106 1.895(8) . ?
Br4 C113 1.891(8) . ?
Br5 C16 1.934(9) . ?
Br6 C23 1.859(9) . ?
Br7 C33 1.903(8) . ?
Br8 C38 1.884(8) . ?
Br9 C49 1.898(7) . ?
Br10 C54 1.916(9) . ?
Br11 C65 2.031(11) . ?
Br12 C70 1.875(9) . ?
C3 N4 1.271(11) . ?
C3 C4 1.369(13) . ?
C3 H3 0.9500 . ?
C4 C5 1.339(14) . ?
C4 H4 0.9500 . ?
C5 C2A 1.358(15) . ?
C5 C2B 1.47(3) . ?
C5 C6 1.512(10) . ?
C6 C8 1.289(12) . ?
C6 C7 1.457(13) . ?
C7 C10 1.373(12) . ?
C7 H7 0.9500 . ?
C8 C9 1.414(11) . ?
C8 H8 0.9500 . ?
C9 N3 1.340(10) . ?
C9 H9 0.9500 . ?
C10 N3 1.366(10) . ?
C10 H10 0.9500 . ?
C11 O7 1.254(8) . ?
C11 O8 1.275(8) . ?
C11 C116 1.459(10) . ?
C12 O10 1.256(9) . ?
C12 O9 1.289(9) . ?
C12 C13 1.527(11) . ?
C13 C15 1.353(11) . ?
C13 C14 1.396(11) . ?
C14 C17 1.381(12) . ?
C14 H14 0.9500 . ?
C15 C16 1.342(12) . ?
C15 H15 0.9500 . ?
C16 C18 1.385(12) . ?
C17 C18 1.407(11) . ?
C17 H17 0.9500 . ?
C18 C19 1.487(13) . ?
C19 C20 1.197(13) . ?
C20 C21 1.424(13) . ?
C21 C22 1.380(13) . ?
C21 C23 1.412(13) . ?
C22 C24 1.379(12) . ?
C22 H22 0.9500 . ?
C23 C25 1.388(12) . ?
C24 C26 1.386(11) . ?
C24 H24 0.9500 . ?
C25 C26 1.422(11) . ?
C25 H25 0.9500 . ?
C26 C27 1.456(11) . ?
C27 O12 1.260(9) . ?
C27 O11 1.270(9) . ?
C28 O14 1.239(9) . ?
C28 O13 1.250(9) . ?
C28 C29 1.522(10) . ?
C29 C30 1.359(10) . ?
C29 C31 1.385(10) . ?
C30 C33 1.395(11) . ?
C30 H30 0.9500 . ?
C31 C32 1.351(11) . ?
C31 H31 0.9500 . ?
C32 C34 1.415(10) . ?
C32 H32 0.9500 . ?
C33 C34 1.372(11) . ?
C34 C35 1.456(12) . ?
C35 C36 1.181(11) . ?
C36 C37 1.429(11) . ?
C37 C39 1.423(10) . ?
C37 C38 1.434(11) . ?
C38 C41 1.336(11) . ?
C39 C40 1.392(10) . ?
C39 H39 0.9500 . ?
C40 C42 1.438(10) . ?
C40 H40 0.9500 . ?
C41 C42 1.409(10) . ?
C41 H41 0.9500 . ?
C42 C43 1.506(11) . ?
C43 O16 1.224(8) . ?
C43 O15 1.262(8) . ?
C44 O17 1.244(9) . ?
C44 O18 1.272(9) . ?
C44 C45 1.504(10) . ?
C45 C47 1.373(10) . ?
C45 C46 1.378(10) . ?
C46 C49 1.343(10) . ?
C46 H46 0.9500 . ?
C47 C48 1.406(10) . ?
C47 H47 0.9500 . ?
C48 C50 1.407(10) . ?
C48 H48 0.9500 . ?
C49 C50 1.434(10) . ?
C50 C51 1.411(11) . ?
C51 C52 1.177(11) . ?
C52 C53 1.429(11) . ?
C53 C54 1.389(11) . ?
C53 C55 1.412(10) . ?
C54 C57 1.369(11) . ?
C55 C56 1.426(10) . ?
C55 H55 0.9500 . ?
C56 C58 1.345(10) . ?
C56 H56 0.9500 . ?
C57 C58 1.425(11) . ?
C57 H57 0.9500 . ?
C58 C59 1.471(10) . ?
C59 O20 1.262(9) . ?
C59 O19 1.272(9) . ?
C60 O23 1.236(9) . ?
C60 O22 1.246(9) . ?
C60 C61 1.509(11) . ?
C61 C63 1.388(12) . ?
C61 C62 1.419(11) . ?
C62 C65 1.336(13) . ?
C62 H62 0.9500 . ?
C63 C64 1.343(12) . ?
C63 H63 0.9500 . ?
C64 C66 1.450(13) . ?
C64 H64 0.9500 . ?
C65 C66 1.338(13) . ?
C66 C67 1.462(12) . ?
C67 C68 1.197(12) . ?
C68 C69 1.407(12) . ?
C69 C71 1.407(12) . ?
C69 C70 1.426(13) . ?
C70 C73 1.384(12) . ?
C71 C72 1.399(13) . ?
C71 H71 0.9500 . ?
C72 C74 1.390(11) . ?
C72 H72 0.9500 . ?
C73 C74 1.381(12) . ?
C73 H73 0.9500 . ?
C74 C75 1.484(11) . ?
C75 O24 1.258(9) . ?
C75 O25 1.264(9) . ?
C76 N5 1.346(12) . ?
C76 C79 1.403(13) . ?
C76 H76 0.9500 . ?
C77 N5 1.325(9) . ?
C77 C78 1.361(10) . ?
C77 H77 0.9500 . ?
C78 C80 1.368(12) . ?
C78 H78 0.9500 . ?
C79 C80 1.394(13) . ?
C79 H79 0.9500 . ?
C80 C81 1.515(10) . ?
C81 C82 1.348(11) . ?
C81 C83 1.417(11) . ?
C82 C85 1.383(10) . ?
C82 H82 0.9500 . ?
C83 C84 1.400(10) . ?
C83 H83 0.9500 . ?
C84 N6 1.322(9) . ?
C84 H84 0.9500 . ?
C85 N6 1.385(9) . ?
C85 H85 0.9500 . ?
C86 O1 1.227(9) . ?
C86 O2 1.265(9) . ?
C86 C87 1.530(11) . ?
C87 C88 1.391(10) . ?
C87 C89 1.395(10) . ?
C88 C90 1.402(11) . ?
C88 H88 0.9500 . ?
C89 C91 1.372(11) . ?
C89 H89 0.9500 . ?
C90 C92 1.426(11) . ?
C91 C92 1.361(11) . ?
C91 H91 0.9500 . ?
C92 C93 1.445(11) . ?
C93 C94 1.181(11) . ?
C94 C95 1.397(11) . ?
C95 C96 1.384(12) . ?
C95 C97 1.412(12) . ?
C96 C99 1.451(11) . ?
C97 C98 1.422(12) . ?
C97 H97 0.9500 . ?
C98 C100 1.409(10) . ?
C98 H98 0.9500 . ?
C99 C100 1.380(10) . ?
C99 H99 0.9500 . ?
C100 C101 1.514(10) . ?
C101 O4 1.247(8) . ?
C101 O3 1.257(8) . ?
C102 O6 1.256(9) . ?
C102 O5 1.257(9) . ?
C102 C103 1.494(11) . ?
C103 C104 1.381(10) . ?
C103 C105 1.381(10) . ?
C104 C107 1.368(10) . ?
C104 H104 0.9500 . ?
C105 C106 1.410(11) . ?
C105 H105 0.9500 . ?
C106 C108 1.396(11) . ?
C107 C108 1.347(10) . ?
C107 H107 0.9500 . ?
C108 C109 1.482(11) . ?
C109 C110 1.156(11) . ?
C110 C111 1.444(11) . ?
C111 C113 1.411(11) . ?
C111 C112 1.412(10) . ?
C112 C115 1.393(10) . ?
C112 H112 0.9500 . ?
C113 C114 1.356(11) . ?
C114 C116 1.458(10) . ?
C114 H114 0.9500 . ?
C115 C116 1.384(10) . ?
C115 H115 0.9500 . ?
C117 N1 1.347(10) . ?
C117 C119 1.352(10) . ?
C117 H117 0.9500 . ?
C118 N1 1.322(9) . ?
C118 C120 1.387(10) . ?
C118 H118 0.9500 . ?
C119 C121 1.412(10) . ?
C119 H119 0.9500 . ?
C120 C121 1.408(10) . ?
C120 H120 0.9500 . ?
C121 C122 1.458(9) . ?
C122 C123 1.388(10) . ?
C122 C124 1.403(10) . ?
C123 C126 1.358(9) . ?
C123 H123 0.9500 . ?
C124 C125 1.352(10) . ?
C124 H124 0.9500 . ?
C125 N2 1.312(10) . ?
C125 H125 0.9500 . ?
C126 N2 1.306(9) . ?
C126 H126 0.9500 . ?
C1A C2A 1.328(16) . ?
C1A N4 1.343(15) . ?
C1A H1A 0.9500 . ?
C2A H2A 0.9500 . ?
C1B N4 1.39(3) . ?
C1B C2B 1.39(3) . ?
C1B H1B 0.9500 . ?
C2B H2B 0.9500 . ?
N1 Zn1 2.065(5) . ?
N2 Zn2 2.047(5) 1_655 ?
N3 Zn3 2.034(5) . ?
N4 Zn4 2.013(6) 1_655 ?
N5 Zn6 2.030(6) 1_655 ?
N6 Zn5 2.048(6) . ?
O1 Zn1 2.004(6) . ?
O2 Zn2 2.036(5) . ?
O3 Zn2 2.040(5) 2_546 ?
O4 Zn1 2.047(5) 2_546 ?
O5 Zn1 2.062(5) . ?
O6 Zn2 2.029(5) . ?
O7 Zn2 2.031(5) 2_545 ?
O8 Zn1 2.047(5) 2_545 ?
O9 Zn3 2.016(5) . ?
O10 Zn4 2.031(5) . ?
O11 Zn5 2.060(5) . ?
O12 Zn6 2.048(5) . ?
O13 Zn3 2.070(5) . ?
O14 Zn4 2.025(5) . ?
O15 Zn5 2.035(5) 1_554 ?
O16 Zn6 2.030(5) 1_554 ?
O17 Zn5 2.052(5) 1_565 ?
O18 Zn6 2.051(5) 1_565 ?
O19 Zn3 2.043(5) . ?
O20 Zn4 2.026(5) . ?
O22 Zn5 2.057(5) 1_564 ?
O23 Zn6 2.028(5) 1_564 ?
O24 Zn3 2.030(5) . ?
O25 Zn4 2.065(5) . ?
Zn1 O4 2.047(5) 2_556 ?
Zn1 O8 2.047(5) 2 ?
Zn1 Zn2 2.9891(11) . ?
Zn2 O7 2.031(5) 2 ?
Zn2 O3 2.040(5) 2_556 ?
Zn2 N2 2.047(6) 1_455 ?
Zn3 Zn4 2.9814(10) . ?
Zn4 N4 2.013(6) 1_455 ?
Zn5 O15 2.035(5) 1_556 ?
Zn5 O17 2.052(5) 1_545 ?
Zn5 O22 2.057(5) 1_546 ?
Zn5 Zn6 2.9711(11) . ?
Zn6 O23 2.028(5) 1_546 ?
Zn6 N5 2.030(6) 1_455 ?
Zn6 O16 2.030(5) 1_556 ?
Zn6 O18 2.051(5) 1_545 ?

loop_
_platon_squeeze_void_nr
_platon_squeeze_void_average_x
_platon_squeeze_void_average_y
_platon_squeeze_void_average_z
_platon_squeeze_void_volume
_platon_squeeze_void_count_electrons
1 -0.267 0.032 0.597 3292.6 823.0
2 0.498 0.877 0.246 26.6 0.5
3 0.501 0.377 0.754 26.6 0.6
